data_4061583
_journal_name_full Organometallics
_journal_paper_doi 10.1021/om0503747
_journal_year 2005
_chemical_formula_sum 'C26 H55 Li Mo O11 Si3 Sn'
_chemical_formula_weight 849.54
_space_group_IT_number 7
_symmetry_cell_setting monoclinic
_symmetry_space_group_name_Hall 'P -2yac'
_symmetry_space_group_name_H-M 'P 1 n 1'
_cell_angle_alpha 90.00
_cell_angle_beta 91.64(3)
_cell_angle_gamma 90.00
_cell_formula_units_Z 2
_cell_length_a 13.171(3)
_cell_length_b 11.244(2)
_cell_length_c 13.646(3)
_cell_measurement_temperature 100(2)
_cell_volume 2020.1(7)
_diffrn_ambient_temperature 100(2)
_exptl_crystal_density_diffrn 1.397
_cod_depositor_comments
;
The following automatic conversions were performed:
'_symmetry_cell_setting' value 'Monoclinic' changed to 'monoclinic'
according to '/home/saulius/struct/CIF-dictionaries/cif_core.dic'
dictionary named 'cif_core.dic' version 2.4.1 from 2010-06-29.

Automatic conversion script
Id: cif_fix_enum 1527 2010-12-29 10:47:43Z saulius 
;
_cod_original_sg_symbol_H-M 'P n'
_cod_database_code 4061583

loop_
_symmetry_equiv_pos_as_xyz
'x, y, z'
'x+1/2, -y, z+1/2'

loop_
_atom_site_label
_atom_site_type_symbol
_atom_site_fract_x
_atom_site_fract_y
_atom_site_fract_z
_atom_site_U_iso_or_equiv
_atom_site_adp_type
_atom_site_occupancy
_atom_site_symmetry_multiplicity
_atom_site_calc_flag
_atom_site_refinement_flags
_atom_site_disorder_assembly
_atom_site_disorder_group
Mo1 Mo 0.58372(8) 0.24174(8) 0.09907(9) 0.0177(3) Uani 1 1 d . . .
Sn1 Sn 0.55888(6) 0.49531(7) 0.11254(6) 0.0171(2) Uani 1 1 d . . .
Si1 Si 0.7297(3) 0.6106(3) 0.1203(3) 0.0206(8) Uani 1 1 d . . .
Si2 Si 0.4588(3) 0.5741(3) -0.0392(3) 0.0224(8) Uani 1 1 d . . .
Si3 Si 0.4557(3) 0.5663(3) 0.2593(3) 0.0227(8) Uani 1 1 d . . .
Li Li 0.097(2) -0.0055(17) 0.090(2) 0.027(10) Uani 1.00(14) 1 d . . .
O1 O 0.6128(9) -0.0333(9) 0.0850(10) 0.046(3) Uani 1 1 d . . .
O2 O 0.4308(9) 0.2269(9) -0.0855(8) 0.037(3) Uani 1 1 d . . .
O3 O 0.7570(10) 0.3087(12) -0.0479(8) 0.050(3) Uani 1 1 d . . .
O4 O 0.7406(11) 0.2681(11) 0.2800(10) 0.051(4) Uani 1 1 d . . .
O5 O 0.4040(9) 0.2242(10) 0.2492(8) 0.041(3) Uani 1 1 d . . .
O6 O 0.2345(9) -0.0257(9) 0.0130(8) 0.033(3) Uani 1 1 d . . .
O7 O 0.0513(10) 0.0209(9) -0.0518(8) 0.033(3) Uani 1 1 d . . .
O8 O -0.0666(8) -0.0158(8) 0.1002(8) 0.032(2) Uani 1 1 d . . .
O9 O 0.1263(9) 0.1778(8) 0.1279(7) 0.037(3) Uani 1 1 d . . .
O10 O 0.1196(9) -0.0094(8) 0.2434(9) 0.033(3) Uani 1 1 d . . .
O11 O 0.1252(9) -0.1940(9) 0.1273(8) 0.039(3) Uani 1 1 d . . .
C1 C 0.6033(11) 0.0684(12) 0.0876(11) 0.028(3) Uani 1 1 d . . .
C2 C 0.4837(10) 0.2366(11) -0.0170(9) 0.015(3) Uani 1 1 d . . .
C3 C 0.6948(12) 0.2824(12) 0.0048(10) 0.026(3) Uani 1 1 d . . .
C4 C 0.6816(12) 0.2618(12) 0.2135(15) 0.034(4) Uani 1 1 d . . .
C5 C 0.4688(12) 0.2276(11) 0.1920(11) 0.028(4) Uani 1 1 d . . .
C6 C 0.8410(12) 0.5057(12) 0.1412(12) 0.031(3) Uani 1 1 d . . .
H6A H 0.9045 0.5481 0.1295 0.047 Uiso 1 1 calc R . .
H6B H 0.8345 0.4383 0.0959 0.047 Uiso 1 1 calc R . .
H6C H 0.8414 0.4766 0.2089 0.047 Uiso 1 1 calc R . .
C7 C 0.7529(12) 0.6979(15) 0.0047(11) 0.036(4) Uani 1 1 d . . .
H7A H 0.7047 0.7642 -0.0003 0.054 Uiso 1 1 calc R . .
H7B H 0.7435 0.6458 -0.0524 0.054 Uiso 1 1 calc R . .
H7C H 0.8224 0.7290 0.0068 0.054 Uiso 1 1 calc R . .
C8 C 0.7345(15) 0.7195(16) 0.2214(13) 0.045(5) Uani 1 1 d . . .
H8A H 0.7088 0.6825 0.2809 0.067 Uiso 1 1 calc R . .
H8B H 0.6923 0.7884 0.2037 0.067 Uiso 1 1 calc R . .
H8C H 0.8048 0.7452 0.2335 0.067 Uiso 1 1 calc R . .
C9 C 0.5282(13) 0.5267(15) -0.1525(9) 0.035(4) Uani 1 1 d . . .
H9A H 0.5253 0.4399 -0.1588 0.052 Uiso 1 1 calc R . .
H9B H 0.5993 0.5522 -0.1467 0.052 Uiso 1 1 calc R . .
H9C H 0.4959 0.5634 -0.2106 0.052 Uiso 1 1 calc R . .
C10 C 0.3265(11) 0.5102(12) -0.0468(11) 0.028(3) Uani 1 1 d . . .
H10A H 0.2895 0.5439 -0.1036 0.043 Uiso 1 1 calc R . .
H10B H 0.2908 0.5299 0.0131 0.043 Uiso 1 1 calc R . .
H10C H 0.3304 0.4236 -0.0538 0.043 Uiso 1 1 calc R . .
C11 C 0.4438(18) 0.7433(12) -0.0439(13) 0.042(5) Uani 1 1 d . . .
H11A H 0.3976 0.7689 0.0070 0.063 Uiso 1 1 calc R . .
H11B H 0.4159 0.7668 -0.1084 0.063 Uiso 1 1 calc R . .
H11C H 0.5103 0.7810 -0.0327 0.063 Uiso 1 1 calc R . .
C12 C 0.3181(11) 0.5240(14) 0.2386(12) 0.033(3) Uani 1 1 d . . .
H12A H 0.2807 0.5401 0.2982 0.050 Uiso 1 1 calc R . .
H12B H 0.3134 0.4392 0.2227 0.050 Uiso 1 1 calc R . .
H12C H 0.2889 0.5708 0.1842 0.050 Uiso 1 1 calc R . .
C13 C 0.4558(12) 0.7307(13) 0.2759(12) 0.035(4) Uani 1 1 d . . .
H13A H 0.4443 0.7694 0.2121 0.053 Uiso 1 1 calc R . .
H13B H 0.5215 0.7561 0.3042 0.053 Uiso 1 1 calc R . .
H13C H 0.4016 0.7533 0.3199 0.053 Uiso 1 1 calc R . .
C14 C 0.5071(14) 0.4982(15) 0.3768(12) 0.047(5) Uani 1 1 d . . .
H14A H 0.5800 0.5149 0.3839 0.070 Uiso 1 1 calc R . .
H14B H 0.4962 0.4120 0.3751 0.070 Uiso 1 1 calc R . .
H14C H 0.4718 0.5324 0.4325 0.070 Uiso 1 1 calc R . .
C15 C -0.1176(15) 0.0231(17) 0.1817(12) 0.042(4) Uani 1 1 d . . .
H15A H -0.1292 0.1090 0.1767 0.063 Uiso 1 1 calc R . .
H15B H -0.0767 0.0058 0.2411 0.063 Uiso 1 1 calc R . .
H15C H -0.1830 -0.0181 0.1849 0.063 Uiso 1 1 calc R . .
C16 C -0.1142(11) 0.0255(14) 0.0102(12) 0.035(4) Uani 1 1 d . . .
H16A H -0.1154 0.1135 0.0087 0.042 Uiso 1 1 calc R . .
H16B H -0.1850 -0.0040 0.0044 0.042 Uiso 1 1 calc R . .
C17 C -0.0527(14) -0.0219(15) -0.0725(12) 0.039(4) Uani 1 1 d . . .
H17A H -0.0546 -0.1099 -0.0740 0.047 Uiso 1 1 calc R . .
H17B H -0.0789 0.0088 -0.1364 0.047 Uiso 1 1 calc R . .
C18 C 0.1188(16) -0.0129(14) -0.1208(12) 0.042(4) Uani 1 1 d . . .
H18A H 0.1026 0.0267 -0.1841 0.051 Uiso 1 1 calc R . .
H18B H 0.1158 -0.1000 -0.1308 0.051 Uiso 1 1 calc R . .
C19 C 0.2253(15) 0.0241(19) -0.0825(12) 0.052(5) Uani 1 1 d . . .
H19A H 0.2784 -0.0078 -0.1252 0.062 Uiso 1 1 calc R . .
H19B H 0.2315 0.1118 -0.0799 0.062 Uiso 1 1 calc R . .
C20 C 0.3272(13) 0.0130(13) 0.0609(12) 0.036(4) Uani 1 1 d . . .
H20A H 0.3851 -0.0243 0.0294 0.054 Uiso 1 1 calc R . .
H20B H 0.3270 -0.0100 0.1302 0.054 Uiso 1 1 calc R . .
H20C H 0.3328 0.0996 0.0558 0.054 Uiso 1 1 calc R . .
C21 C 0.0935(17) 0.2793(17) 0.0714(15) 0.058(5) Uani 1 1 d . . .
H21A H 0.0351 0.3162 0.1023 0.087 Uiso 1 1 calc R . .
H21B H 0.0739 0.2539 0.0048 0.087 Uiso 1 1 calc R . .
H21C H 0.1491 0.3370 0.0685 0.087 Uiso 1 1 calc R . .
C22 C 0.1274(13) 0.1967(15) 0.2291(12) 0.040(4) Uani 1 1 d . . .
H22A H 0.0571 0.2090 0.2510 0.048 Uiso 1 1 calc R . .
H22B H 0.1671 0.2692 0.2452 0.048 Uiso 1 1 calc R . .
C23 C 0.1713(14) 0.0970(16) 0.2791(11) 0.042(4) Uani 1 1 d . . .
H23A H 0.1632 0.1053 0.3507 0.050 Uiso 1 1 calc R . .
H23B H 0.2448 0.0920 0.2661 0.050 Uiso 1 1 calc R . .
C24 C 0.1503(14) -0.1151(15) 0.2860(12) 0.046(4) Uani 1 1 d . . .
H24A H 0.1284 -0.1190 0.3547 0.055 Uiso 1 1 calc R . .
H24B H 0.2252 -0.1223 0.2855 0.055 Uiso 1 1 calc R . .
C25 C 0.1025(15) -0.2113(14) 0.2278(12) 0.044(4) Uani 1 1 d . . .
H25A H 0.1288 -0.2893 0.2505 0.053 Uiso 1 1 calc R . .
H25B H 0.0280 -0.2103 0.2358 0.053 Uiso 1 1 calc R . .
C26 C 0.0868(13) -0.2896(14) 0.0645(12) 0.040(4) Uani 1 1 d . . .
H26A H 0.1153 -0.3655 0.0872 0.059 Uiso 1 1 calc R . .
H26B H 0.1066 -0.2750 -0.0031 0.059 Uiso 1 1 calc R . .
H26C H 0.0125 -0.2925 0.0672 0.059 Uiso 1 1 calc R . .

loop_
_atom_site_aniso_label
_atom_site_aniso_U_11
_atom_site_aniso_U_22
_atom_site_aniso_U_33
_atom_site_aniso_U_23
_atom_site_aniso_U_13
_atom_site_aniso_U_12
Mo1 0.0129(5) 0.0140(5) 0.0262(5) 0.0002(5) 0.0016(4) -0.0010(4)
Sn1 0.0123(4) 0.0145(4) 0.0246(4) 0.0001(3) 0.0008(3) -0.0003(3)
Si1 0.0132(17) 0.0185(18) 0.0297(19) 0.0014(14) -0.0040(14) -0.0034(14)
Si2 0.0197(18) 0.021(2) 0.0259(19) 0.0010(15) -0.0020(14) -0.0032(14)
Si3 0.0212(19) 0.022(2) 0.0248(19) -0.0025(15) 0.0052(14) -0.0026(14)
Li 0.022(15) 0.012(14) 0.047(18) 0.002(10) 0.001(10) 0.010(9)
O1 0.049(8) 0.008(5) 0.080(9) 0.002(5) -0.010(6) -0.005(5)
O2 0.050(8) 0.034(6) 0.029(6) -0.004(5) -0.006(6) -0.004(5)
O3 0.065(9) 0.058(8) 0.028(6) -0.001(5) 0.024(6) 0.000(7)
O4 0.053(9) 0.052(8) 0.047(8) 0.034(6) -0.018(7) -0.020(6)
O5 0.049(7) 0.034(6) 0.041(6) 0.000(5) 0.018(6) -0.019(5)
O6 0.041(7) 0.026(5) 0.032(6) 0.000(4) 0.007(5) 0.001(5)
O7 0.046(7) 0.026(6) 0.028(6) -0.009(4) -0.007(5) -0.002(5)
O8 0.026(6) 0.034(6) 0.035(6) 0.001(4) 0.000(4) -0.004(4)
O9 0.054(7) 0.014(5) 0.043(6) -0.002(4) 0.002(5) -0.006(5)
O10 0.039(7) 0.017(6) 0.043(7) -0.006(4) -0.005(5) -0.001(4)
O11 0.049(7) 0.022(6) 0.047(7) 0.002(5) 0.007(5) -0.003(5)
C1 0.030(8) 0.013(7) 0.041(8) -0.002(6) 0.011(6) 0.013(6)
C2 0.019(7) 0.014(6) 0.013(7) 0.006(5) -0.010(6) -0.008(5)
C3 0.044(9) 0.010(7) 0.025(8) -0.004(5) 0.004(7) 0.012(6)
C4 0.023(8) 0.009(7) 0.071(13) 0.010(7) 0.002(8) 0.012(5)
C5 0.045(10) 0.006(7) 0.032(8) 0.002(5) -0.009(7) -0.001(6)
C6 0.026(8) 0.021(8) 0.047(9) 0.005(6) 0.005(7) 0.000(5)
C7 0.034(9) 0.044(10) 0.032(8) 0.024(7) 0.002(6) -0.009(7)
C8 0.054(11) 0.039(10) 0.042(10) -0.026(8) 0.007(8) -0.024(9)
C9 0.049(10) 0.052(10) 0.003(6) 0.000(6) -0.001(6) -0.002(8)
C10 0.016(7) 0.033(8) 0.035(8) 0.003(6) -0.010(6) 0.001(5)
C11 0.077(15) 0.013(8) 0.035(10) -0.001(6) -0.015(9) -0.006(7)
C12 0.017(7) 0.042(9) 0.042(9) -0.013(7) 0.013(6) -0.008(6)
C13 0.034(9) 0.036(9) 0.036(9) -0.009(7) 0.024(7) -0.010(7)
C14 0.038(10) 0.075(14) 0.027(8) -0.011(8) -0.018(7) 0.018(8)
C15 0.039(11) 0.060(12) 0.027(9) -0.006(8) 0.004(7) 0.009(8)
C16 0.013(7) 0.038(9) 0.053(10) -0.004(7) -0.009(7) -0.009(6)
C17 0.044(10) 0.039(10) 0.033(9) 0.000(7) -0.014(7) -0.009(7)
C18 0.060(12) 0.038(10) 0.029(9) 0.000(7) 0.013(8) 0.002(8)
C19 0.053(12) 0.079(14) 0.024(8) 0.011(8) 0.004(8) 0.018(10)
C20 0.033(9) 0.032(9) 0.043(10) 0.004(7) -0.007(7) 0.000(7)
C21 0.059(13) 0.042(11) 0.074(15) 0.014(9) 0.007(11) 0.026(10)
C22 0.042(10) 0.030(9) 0.048(10) -0.010(7) 0.001(8) -0.009(7)
C23 0.056(11) 0.047(10) 0.021(8) -0.011(7) -0.005(7) -0.008(9)
C24 0.050(11) 0.047(11) 0.039(9) 0.025(8) -0.009(8) -0.008(8)
C25 0.066(12) 0.018(8) 0.048(10) 0.014(7) 0.002(8) 0.003(8)
C26 0.039(9) 0.026(8) 0.055(10) -0.016(7) 0.004(8) 0.006(7)

loop_
_geom_bond_atom_site_label_1
_geom_bond_atom_site_label_2
_geom_bond_distance
_geom_bond_site_symmetry_2
_geom_bond_publ_flag
Mo1 C1 1.973(13) . ?
Mo1 C4 2.009(19) . ?
Mo1 C5 2.009(17) . ?
Mo1 C3 2.028(16) . ?
Mo1 C2 2.031(12) . ?
Mo1 Sn1 2.8764(14) . ?
Sn1 Si3 2.579(4) . ?
Sn1 Si2 2.579(4) . ?
Sn1 Si1 2.597(4) . ?
Si1 C8 1.844(15) . ?
Si1 C7 1.890(14) . ?
Si1 C6 1.896(15) . ?
Si2 C10 1.885(15) . ?
Si2 C9 1.895(15) . ?
Si2 C11 1.914(14) . ?
Si3 C13 1.863(15) . ?
Si3 C14 1.885(16) . ?
Si3 C12 1.887(15) . ?
Li O7 2.03(3) . ?
Li O10 2.11(3) . ?
Li O6 2.13(3) . ?
Li O9 2.16(2) . ?
Li O8 2.17(3) . ?
Li O11 2.21(2) . ?
O1 C1 1.151(17) . ?
O2 C2 1.155(16) . ?
O3 C3 1.145(19) . ?
O4 C4 1.18(2) . ?
O5 C5 1.173(19) . ?
O6 C19 1.421(19) . ?
O6 C20 1.435(19) . ?
O7 C18 1.37(2) . ?
O7 C17 1.47(2) . ?
O8 C15 1.39(2) . ?
O8 C16 1.439(19) . ?
O9 C22 1.398(19) . ?
O9 C21 1.436(19) . ?
O10 C24 1.379(18) . ?
O10 C23 1.454(19) . ?
O11 C25 1.425(19) . ?
O11 C26 1.456(18) . ?
C16 C17 1.51(2) . ?
C18 C19 1.54(3) . ?
C22 C23 1.43(2) . ?
C24 C25 1.47(2) . ?
